data_7155449
loop_
_publ_author_name
'Esgulian, Mathieu'
'Belot, Vincent'
'Guillot, R\'egis'
'Deloisy, Sandrine'
'Aitken, David J.'

_publ_section_title
;
 Studies on cyclization reactions of 3-amino-2,4-dihydroxybutanoic acid
 derivatives.
;
_journal_issue 6
_journal_name_full 'Organic &amp; biomolecular chemistry'
_journal_page_first 1453
_journal_page_last 1462
_journal_paper_doi 10.1039/c6ob02759h
_journal_volume 15
_journal_year 2017
_chemical_absolute_configuration ad
_chemical_formula_moiety 'C19 H27 N O6 Si'
_chemical_formula_sum 'C19 H27 N O6 Si'
_chemical_formula_weight 393.50
_space_group_crystal_system monoclinic
_space_group_IT_number 4
_space_group_name_Hall 'P 2yb'
_space_group_name_H-M_alt 'P 1 21 1'
_symmetry_cell_setting monoclinic
_symmetry_Int_Tables_number 4
_symmetry_space_group_name_Hall 'P 2yb'
_symmetry_space_group_name_H-M 'P 1 21 1'
_atom_sites_solution_hydrogens geom
_audit_creation_method SHELXL-2016/6
_audit_update_record
;
2016-12-05 deposited with the CCDC.
2017-01-12 downloaded from the CCDC.
;
_cell_angle_alpha 90
_cell_angle_beta 98.231(2)
_cell_angle_gamma 90
_cell_formula_units_Z 2
_cell_length_a 8.1774(4)
_cell_length_b 8.2158(3)
_cell_length_c 15.0345(7)
_cell_measurement_reflns_used 9018
_cell_measurement_temperature 100(1)
_cell_measurement_theta_max 30.52
_cell_measurement_theta_min 2.69
_cell_volume 999.67(8)
_computing_structure_refinement 'SHELXL-2016/6 (Sheldrick, 2016)'
_computing_structure_solution 'SHELXT 2014/4 (Sheldrick, 2014)'
_diffrn_ambient_temperature 100(1)
_diffrn_measured_fraction_theta_full 0.998
_diffrn_measured_fraction_theta_max 0.998
_diffrn_measurement_device_type 'Bruker VENTURE PHOTON100 CMOS'
_diffrn_measurement_method '\f and \w scans'
_diffrn_radiation_probe x-ray
_diffrn_radiation_type MoK\a
_diffrn_radiation_wavelength 0.71073
_diffrn_reflns_av_R_equivalents 0.0403
_diffrn_reflns_av_unetI/netI 0.0235
_diffrn_reflns_Laue_measured_fraction_full 0.998
_diffrn_reflns_Laue_measured_fraction_max 0.998
_diffrn_reflns_limit_h_max 11
_diffrn_reflns_limit_h_min -11
_diffrn_reflns_limit_k_max 11
_diffrn_reflns_limit_k_min -11
_diffrn_reflns_limit_l_max 21
_diffrn_reflns_limit_l_min -21
_diffrn_reflns_number 42103
_diffrn_reflns_point_group_measured_fraction_full 0.998
_diffrn_reflns_point_group_measured_fraction_max 0.998
_diffrn_reflns_theta_full 25.000
_diffrn_reflns_theta_max 30.554
_diffrn_reflns_theta_min 2.517
_exptl_absorpt_coefficient_mu 0.152
_exptl_absorpt_correction_T_max 0.9894
_exptl_absorpt_correction_T_min 0.9679
_exptl_absorpt_correction_type multi-scan
_exptl_absorpt_process_details SADABS
_exptl_crystal_colour colorless
_exptl_crystal_density_diffrn 1.307
_exptl_crystal_description block
_exptl_crystal_F_000 420
_exptl_crystal_size_max 0.120
_exptl_crystal_size_mid 0.110
_exptl_crystal_size_min 0.080
_refine_diff_density_max 0.260
_refine_diff_density_min -0.226
_refine_diff_density_rms 0.041
_refine_ls_abs_structure_details
;
 Flack x determined using 2568 quotients [(I+)-(I-)]/[(I+)+(I-)]
 (Parsons, Flack and Wagner, Acta Cryst. B69 (2013) 249-259).
;
_refine_ls_abs_structure_Flack 0.03(2)
_refine_ls_extinction_method none
_refine_ls_goodness_of_fit_ref 1.055
_refine_ls_hydrogen_treatment mixed
_refine_ls_matrix_type full
_refine_ls_number_parameters 252
_refine_ls_number_reflns 6114
_refine_ls_number_restraints 1
_refine_ls_restrained_S_all 1.055
_refine_ls_R_factor_all 0.0288
_refine_ls_R_factor_gt 0.0254
_refine_ls_shift/su_max 0.001
_refine_ls_shift/su_mean 0.000
_refine_ls_structure_factor_coef Fsqd
_refine_ls_weighting_details 'w=1/[\s^2^(Fo^2^)+(0.0304P)^2^+0.1798P] where P=(Fo^2^+2Fc^2^)/3'
_refine_ls_weighting_scheme calc
_refine_ls_wR_factor_gt 0.0621
_refine_ls_wR_factor_ref 0.0635
_reflns_Friedel_coverage 0.880
_reflns_Friedel_fraction_full 0.999
_reflns_Friedel_fraction_max 0.997
_reflns_number_gt 5766
_reflns_number_total 6114
_reflns_threshold_expression 'I > 2\s(I)'
_cod_data_source_file c6ob02759h2.cif
_cod_data_source_block 17a
_cod_depositor_comments 'Adding full bibliography for 7155448--7155450.cif.'
_cod_original_sg_symbol_H-M 'P 21'
_cod_database_code 7155449
_shelx_space_group_comment
;
The symmetry employed for this shelxl refinement is uniquely defined
by the following loop, which should always be used as a source of
symmetry information in preference to the above space-group names.
They are only intended as comments.
;
_shelx_estimated_absorpt_t_min 0.982
_shelx_estimated_absorpt_t_max 0.988

loop_
_space_group_symop_operation_xyz
'x, y, z'
'-x, y+1/2, -z'

loop_
_atom_site_label
_atom_site_type_symbol
_atom_site_fract_x
_atom_site_fract_y
_atom_site_fract_z
_atom_site_U_iso_or_equiv
_atom_site_adp_type
_atom_site_occupancy
_atom_site_site_symmetry_order
_atom_site_calc_flag
_atom_site_refinement_flags_posn
_atom_site_refinement_flags_adp
C1 C 0.68576(19) 0.20004(19) 0.42655(10) 0.0167(3) Uani 1 1 d . .
C2 C 0.7480(2) 0.2299(2) 0.52659(10) 0.0268(4) Uani 1 1 d . .
H2A H 0.723206 0.342131 0.542183 0.040 Uiso 1 1 calc R U
H2B H 0.867622 0.212005 0.538254 0.040 Uiso 1 1 calc R U
H2C H 0.692768 0.154456 0.563133 0.040 Uiso 1 1 calc R U
C3 C 0.4982(2) 0.2316(2) 0.40872(12) 0.0235(3) Uani 1 1 d . .
H3A H 0.441863 0.156661 0.444969 0.035 Uiso 1 1 calc R U
H3B H 0.457840 0.214141 0.344873 0.035 Uiso 1 1 calc R U
H3C H 0.475702 0.344060 0.424988 0.035 Uiso 1 1 calc R U
C4 C 0.7192(2) 0.0211(2) 0.40336(12) 0.0231(3) Uani 1 1 d . .
H4A H 0.837406 -0.002190 0.418622 0.035 Uiso 1 1 calc R U
H4B H 0.685063 0.002926 0.338956 0.035 Uiso 1 1 calc R U
H4C H 0.656258 -0.051068 0.437803 0.035 Uiso 1 1 calc R U
C5 C 1.02209(19) 0.30039(19) 0.37160(11) 0.0196(3) Uani 1 1 d . .
H5A H 1.042682 0.182931 0.370685 0.029 Uiso 1 1 calc R U
H5B H 1.071459 0.345274 0.429672 0.029 Uiso 1 1 calc R U
H5C H 1.071498 0.352909 0.323313 0.029 Uiso 1 1 calc R U
C6 C 0.7535(2) 0.55771(19) 0.37602(11) 0.0209(3) Uani 1 1 d . .
H6A H 0.804413 0.625516 0.333892 0.031 Uiso 1 1 calc R U
H6B H 0.800490 0.585730 0.437765 0.031 Uiso 1 1 calc R U
H6C H 0.633981 0.576854 0.367591 0.031 Uiso 1 1 calc R U
C7 C 0.74445(16) 0.36086(17) 0.17077(9) 0.0119(2) Uani 1 1 d . .
H7 H 0.805757 0.465019 0.185304 0.014 Uiso 1 1 calc R U
C8 C 0.85073(17) 0.24684(18) 0.12256(9) 0.0139(3) Uani 1 1 d . .
C9 C 1.0197(2) 0.2358(3) 0.00800(12) 0.0299(4) Uani 1 1 d . .
H9A H 1.116071 0.193411 0.047484 0.045 Uiso 1 1 calc R U
H9B H 1.056757 0.305350 -0.038185 0.045 Uiso 1 1 calc R U
H9C H 0.954979 0.144894 -0.020806 0.045 Uiso 1 1 calc R U
C10 C 0.57772(17) 0.39862(16) 0.11341(9) 0.0115(2) Uani 1 1 d . .
H10 H 0.510227 0.296717 0.109832 0.014 Uiso 1 1 calc R U
C11 C 0.58649(18) 0.45454(18) 0.01670(9) 0.0148(3) Uani 1 1 d . .
H11A H 0.675172 0.536574 0.016714 0.018 Uiso 1 1 calc R U
H11B H 0.613044 0.360595 -0.019914 0.018 Uiso 1 1 calc R U
C12 C 0.33522(17) 0.49238(17) 0.18588(9) 0.0119(2) Uani 1 1 d . .
C13 C 0.27415(17) 0.65407(16) 0.21089(9) 0.0116(2) Uani 1 1 d . .
C14 C 0.12463(17) 0.69727(18) 0.23700(10) 0.0148(3) Uani 1 1 d . .
H14 H 0.044639 0.617459 0.246147 0.018 Uiso 1 1 calc R U
C15 C 0.09575(18) 0.86246(19) 0.24941(10) 0.0168(3) Uani 1 1 d . .
H15 H -0.006441 0.896248 0.266468 0.020 Uiso 1 1 calc R U
C16 C 0.21485(19) 0.97891(18) 0.23711(10) 0.0161(3) Uani 1 1 d . .
H16 H 0.192009 1.090658 0.245918 0.019 Uiso 1 1 calc R U
C17 C 0.36650(19) 0.93483(17) 0.21220(10) 0.0143(3) Uani 1 1 d . .
H17 H 0.448308 1.013821 0.204784 0.017 Uiso 1 1 calc R U
C18 C 0.39256(17) 0.77050(16) 0.19874(9) 0.0113(2) Uani 1 1 d . .
C19 C 0.53222(16) 0.68622(16) 0.16493(9) 0.0117(2) Uani 1 1 d . .
N N 0.49136(14) 0.52083(14) 0.16015(8) 0.0115(2) Uani 1 1 d . .
O1 O 0.71130(13) 0.28851(13) 0.25103(7) 0.0157(2) Uani 1 1 d . .
O2 O 0.91838(13) 0.33009(16) 0.06048(7) 0.0208(2) Uani 1 1 d . .
O3 O 0.87133(15) 0.10479(14) 0.13845(8) 0.0220(2) Uani 1 1 d . .
O4 O 0.43245(14) 0.52311(14) -0.02142(8) 0.0197(2) Uani 1 1 d . .
H4 H 0.385(2) 0.461(2) -0.0565(16) 0.030 Uiso 1 1 calc R U
O5 O 0.26874(13) 0.36116(13) 0.18550(7) 0.0177(2) Uani 1 1 d . .
O6 O 0.65754(13) 0.74417(13) 0.14354(7) 0.0163(2) Uani 1 1 d . .
Si Si 0.79462(5) 0.33858(5) 0.35468(2) 0.01243(8) Uani 1 1 d . .

loop_
_atom_site_aniso_label
_atom_site_aniso_U_11
_atom_site_aniso_U_22
_atom_site_aniso_U_33
_atom_site_aniso_U_23
_atom_site_aniso_U_13
_atom_site_aniso_U_12
C1 0.0184(6) 0.0206(7) 0.0110(6) 0.0010(5) 0.0025(5) -0.0009(5)
C2 0.0312(9) 0.0374(10) 0.0116(6) 0.0025(6) 0.0026(6) -0.0020(7)
C3 0.0188(7) 0.0301(8) 0.0228(7) -0.0010(6) 0.0069(6) -0.0025(6)
C4 0.0280(8) 0.0188(7) 0.0225(7) 0.0052(6) 0.0037(6) 0.0001(6)
C5 0.0160(7) 0.0227(7) 0.0202(7) -0.0014(5) 0.0034(5) 0.0024(5)
C6 0.0245(8) 0.0174(7) 0.0211(7) -0.0030(5) 0.0047(6) 0.0024(6)
C7 0.0136(6) 0.0123(6) 0.0096(5) 0.0007(5) 0.0007(4) 0.0008(5)
C8 0.0107(6) 0.0183(6) 0.0114(6) -0.0022(5) -0.0030(5) 0.0029(5)
C9 0.0231(8) 0.0476(11) 0.0202(7) -0.0083(7) 0.0068(6) 0.0121(8)
C10 0.0129(6) 0.0109(5) 0.0107(6) -0.0014(4) 0.0015(5) 0.0013(4)
C11 0.0159(6) 0.0172(6) 0.0108(6) 0.0005(5) 0.0005(5) 0.0022(5)
C12 0.0123(6) 0.0128(6) 0.0104(6) 0.0009(4) 0.0012(5) 0.0001(5)
C13 0.0129(6) 0.0114(6) 0.0103(6) 0.0006(4) 0.0012(5) 0.0005(5)
C14 0.0135(6) 0.0162(6) 0.0152(6) 0.0017(5) 0.0036(5) 0.0000(5)
C15 0.0157(6) 0.0189(7) 0.0165(6) 0.0007(5) 0.0043(5) 0.0047(5)
C16 0.0201(7) 0.0126(6) 0.0158(6) 0.0001(5) 0.0032(5) 0.0039(5)
C17 0.0171(7) 0.0114(6) 0.0146(6) -0.0001(5) 0.0028(5) -0.0006(5)
C18 0.0120(6) 0.0123(6) 0.0095(5) 0.0003(5) 0.0015(5) 0.0004(5)
C19 0.0123(6) 0.0108(6) 0.0113(6) -0.0001(4) -0.0002(4) 0.0004(5)
N 0.0123(5) 0.0099(5) 0.0125(5) -0.0004(4) 0.0031(4) -0.0003(4)
O1 0.0207(5) 0.0166(4) 0.0096(4) 0.0025(3) 0.0015(4) -0.0029(4)
O2 0.0202(5) 0.0272(6) 0.0164(5) 0.0013(5) 0.0080(4) 0.0079(5)
O3 0.0212(6) 0.0155(5) 0.0278(6) -0.0026(4) -0.0017(5) 0.0055(4)
O4 0.0217(5) 0.0189(5) 0.0162(5) -0.0019(4) -0.0055(4) 0.0074(4)
O5 0.0186(5) 0.0126(5) 0.0230(5) -0.0001(4) 0.0061(4) -0.0027(4)
O6 0.0132(5) 0.0144(5) 0.0216(5) 0.0017(4) 0.0041(4) -0.0020(4)
Si 0.01408(16) 0.01405(16) 0.00913(15) -0.00050(14) 0.00155(12) 0.00141(14)

loop_
_atom_type_symbol
_atom_type_description
_atom_type_scat_dispersion_real
_atom_type_scat_dispersion_imag
_atom_type_scat_source
C C 0.0033 0.0016 'International Tables Vol C Tables 4.2.6.8 and 6.1.1.4'
H H 0.0000 0.0000 'International Tables Vol C Tables 4.2.6.8 and 6.1.1.4'
N N 0.0061 0.0033 'International Tables Vol C Tables 4.2.6.8 and 6.1.1.4'
O O 0.0106 0.0060 'International Tables Vol C Tables 4.2.6.8 and 6.1.1.4'
Si Si 0.0817 0.0704 'International Tables Vol C Tables 4.2.6.8 and 6.1.1.4'

loop_
_geom_angle_atom_site_label_1
_geom_angle_atom_site_label_2
_geom_angle_atom_site_label_3
_geom_angle
C2 C1 C3 108.98(13)
C2 C1 C4 109.16(13)
C3 C1 C4 108.96(13)
C2 C1 Si 110.40(11)
C3 C1 Si 109.86(11)
C4 C1 Si 109.46(10)
C1 C2 H2A 109.5
C1 C2 H2B 109.5
H2A C2 H2B 109.5
C1 C2 H2C 109.5
H2A C2 H2C 109.5
H2B C2 H2C 109.5
C1 C3 H3A 109.5
C1 C3 H3B 109.5
H3A C3 H3B 109.5
C1 C3 H3C 109.5
H3A C3 H3C 109.5
H3B C3 H3C 109.5
C1 C4 H4A 109.5
C1 C4 H4B 109.5
H4A C4 H4B 109.5
C1 C4 H4C 109.5
H4A C4 H4C 109.5
H4B C4 H4C 109.5
Si C5 H5A 109.5
Si C5 H5B 109.5
H5A C5 H5B 109.5
Si C5 H5C 109.5
H5A C5 H5C 109.5
H5B C5 H5C 109.5
Si C6 H6A 109.5
Si C6 H6B 109.5
H6A C6 H6B 109.5
Si C6 H6C 109.5
H6A C6 H6C 109.5
H6B C6 H6C 109.5
O1 C7 C8 109.89(11)
O1 C7 C10 107.60(11)
C8 C7 C10 112.11(11)
O1 C7 H7 109.1
C8 C7 H7 109.1
C10 C7 H7 109.1
O3 C8 O2 125.18(14)
O3 C8 C7 125.12(14)
O2 C8 C7 109.70(12)
O2 C9 H9A 109.5
O2 C9 H9B 109.5
H9A C9 H9B 109.5
O2 C9 H9C 109.5
H9A C9 H9C 109.5
H9B C9 H9C 109.5
N C10 C11 109.90(11)
N C10 C7 108.62(11)
C11 C10 C7 115.70(11)
N C10 H10 107.4
C11 C10 H10 107.4
C7 C10 H10 107.4
O4 C11 C10 109.93(12)
O4 C11 H11A 109.7
C10 C11 H11A 109.7
O4 C11 H11B 109.7
C10 C11 H11B 109.7
H11A C11 H11B 108.2
O5 C12 N 124.99(13)
O5 C12 C13 129.20(13)
N C12 C13 105.80(11)
C14 C13 C18 121.39(13)
C14 C13 C12 130.08(13)
C18 C13 C12 108.41(12)
C13 C14 C15 117.47(13)
C13 C14 H14 121.3
C15 C14 H14 121.3
C14 C15 C16 120.95(13)
C14 C15 H15 119.5
C16 C15 H15 119.5
C17 C16 C15 121.46(13)
C17 C16 H16 119.3
C15 C16 H16 119.3
C18 C17 C16 116.97(14)
C18 C17 H17 121.5
C16 C17 H17 121.5
C17 C18 C13 121.73(14)
C17 C18 C19 130.20(13)
C13 C18 C19 107.93(12)
O6 C19 N 124.87(13)
O6 C19 C18 128.82(13)
N C19 C18 106.29(11)
C19 N C12 111.54(11)
C19 N C10 124.26(11)
C12 N C10 122.53(11)
C7 O1 Si 126.66(9)
C8 O2 C9 115.62(14)
C11 O4 H4 109.5
O1 Si C5 110.67(6)
O1 Si C6 109.89(7)
C5 Si C6 109.81(7)
O1 Si C1 103.00(6)
C5 Si C1 111.38(7)
C6 Si C1 111.92(7)

loop_
_geom_bond_atom_site_label_1
_geom_bond_atom_site_label_2
_geom_bond_distance
C1 C2 1.537(2)
C1 C3 1.540(2)
C1 C4 1.544(2)
C1 Si 1.8791(15)
C2 H2A 0.9800
C2 H2B 0.9800
C2 H2C 0.9800
C3 H3A 0.9800
C3 H3B 0.9800
C3 H3C 0.9800
C4 H4A 0.9800
C4 H4B 0.9800
C4 H4C 0.9800
C5 Si 1.8675(16)
C5 H5A 0.9800
C5 H5B 0.9800
C5 H5C 0.9800
C6 Si 1.8676(16)
C6 H6A 0.9800
C6 H6B 0.9800
C6 H6C 0.9800
C7 O1 1.4059(16)
C7 C8 1.5293(19)
C7 C10 1.5369(19)
C7 H7 1.0000
C8 O3 1.1983(18)
C8 O2 1.3389(18)
C9 O2 1.4480(19)
C9 H9A 0.9800
C9 H9B 0.9800
C9 H9C 0.9800
C10 N 1.4638(17)
C10 C11 1.5364(19)
C10 H10 1.0000
C11 O4 1.4233(17)
C11 H11A 0.9900
C11 H11B 0.9900
C12 O5 1.2070(17)
C12 N 1.4057(18)
C12 C13 1.4863(19)
C13 C14 1.383(2)
C13 C18 1.3916(19)
C14 C15 1.395(2)
C14 H14 0.9500
C15 C16 1.396(2)
C15 H15 0.9500
C16 C17 1.394(2)
C16 H16 0.9500
C17 C18 1.3862(19)
C17 H17 0.9500
C18 C19 1.4861(19)
C19 O6 1.2144(17)
C19 N 1.3987(17)
O1 Si 1.6606(11)
O4 H4 0.79(3)
